data_8105784
loop_
_publ_author_name
'Fang, Bo'
'Meng, Jiang Ping'
'Gan, Lin Ling'

_publ_section_title
;
 Crystal structure of methyl
 2-(4-(3-(1-methyl-1H-pyrazol-4-yl)pyrazolo[1,5-a]pyrimidin-6-yl)phenyl)acetate,
 C19H17N5O2
;
_journal_issue 3
_journal_name_full 'Zeitschrift f\"ur Kristallographie - New Crystal Structures'
_journal_page_first 575
_journal_page_last 577
_journal_paper_doi 10.1515/ncrs-2018-0580
_journal_volume 234
_journal_year 2019
_chemical_formula_moiety 'C19 H17 N5 O2'
_chemical_formula_sum 'C19 H17 N5 O2'
_chemical_formula_weight 347.38
_space_group_crystal_system monoclinic
_space_group_IT_number 15
_space_group_name_Hall '-C 2yc'
_space_group_name_H-M_alt 'C 1 2/c 1'
_atom_sites_solution_hydrogens geom
_cell_angle_alpha 90
_cell_angle_beta 91.311(9)
_cell_angle_gamma 90
_cell_formula_units_Z 16
_cell_length_a 14.734(6)
_cell_length_b 13.565(5)
_cell_length_c 33.385(12)
_cell_measurement_reflns_used 922
_cell_measurement_temperature 293(2)
_cell_measurement_theta_max 19.52
_cell_measurement_theta_min 2.36
_cell_volume 6671(4)
_computing_cell_refinement 'SAINT v7.60A (Bruker, 2009)'
_computing_data_collection 'Bruker SMART'
_computing_data_reduction 'SAINT v7.60A (Bruker, 2009)'
_computing_molecular_graphics 'Olex2 (Dolomanov et al., 2009)'
_computing_publication_material 'Olex2 (Dolomanov et al., 2009)'
_computing_structure_refinement 'ShelXL (Sheldrick, 2015)'
_computing_structure_solution 'Bruker SHELXTL'
_diffrn_ambient_temperature 293(2)
_diffrn_measured_fraction_theta_full 0.999
_diffrn_measured_fraction_theta_max 0.999
_diffrn_measurement_device_type 'CCD area detector'
_diffrn_measurement_method 'phi and omega scans'
_diffrn_radiation_monochromator graphite
_diffrn_radiation_type MoK\a
_diffrn_radiation_wavelength 0.71073
_diffrn_reflns_av_R_equivalents 0.0898
_diffrn_reflns_av_unetI/netI 0.1041
_diffrn_reflns_Laue_measured_fraction_full 0.999
_diffrn_reflns_Laue_measured_fraction_max 0.999
_diffrn_reflns_limit_h_max 17
_diffrn_reflns_limit_h_min -15
_diffrn_reflns_limit_k_max 16
_diffrn_reflns_limit_k_min -16
_diffrn_reflns_limit_l_max 39
_diffrn_reflns_limit_l_min -35
_diffrn_reflns_number 16687
_diffrn_reflns_point_group_measured_fraction_full 0.999
_diffrn_reflns_point_group_measured_fraction_max 0.999
_diffrn_reflns_theta_full 24.996
_diffrn_reflns_theta_max 24.996
_diffrn_reflns_theta_min 2.041
_exptl_absorpt_coefficient_mu 0.094
_exptl_absorpt_correction_T_max 0.9769
_exptl_absorpt_correction_T_min 0.9696
_exptl_absorpt_correction_type multi-scan
_exptl_absorpt_process_details SADABS
_exptl_crystal_colour 'clear light yellow'
_exptl_crystal_colour_lustre clear
_exptl_crystal_colour_modifier light
_exptl_crystal_colour_primary yellow
_exptl_crystal_density_diffrn 1.384
_exptl_crystal_density_meas .
_exptl_crystal_density_method 'not measured'
_exptl_crystal_description block
_exptl_crystal_F_000 2912
_exptl_crystal_size_max 0.33
_exptl_crystal_size_mid 0.29
_exptl_crystal_size_min 0.25
_refine_diff_density_max 0.243
_refine_diff_density_min -0.285
_refine_diff_density_rms 0.063
_refine_ls_extinction_coef .
_refine_ls_extinction_method none
_refine_ls_goodness_of_fit_ref 0.899
_refine_ls_hydrogen_treatment constr
_refine_ls_matrix_type full
_refine_ls_number_parameters 470
_refine_ls_number_reflns 5862
_refine_ls_number_restraints 0
_refine_ls_restrained_S_all 0.899
_refine_ls_R_factor_all 0.1620
_refine_ls_R_factor_gt 0.0638
_refine_ls_shift/su_max 0.000
_refine_ls_shift/su_mean 0.000
_refine_ls_structure_factor_coef Fsqd
_refine_ls_weighting_details 'w=1/[\s^2^(Fo^2^)+(0.0782P)^2^] where P=(Fo^2^+2Fc^2^)/3'
_refine_ls_weighting_scheme calc
_refine_ls_wR_factor_gt 0.1438
_refine_ls_wR_factor_ref 0.1783
_reflns_Friedel_coverage 0.000
_reflns_Friedel_fraction_full .
_reflns_Friedel_fraction_max .
_reflns_number_gt 2559
_reflns_number_total 5862
_reflns_threshold_expression 'I > 2\s(I)'
_cod_data_source_file suppl_ncrs-2018-0580_suppl.cif
_cod_data_source_block a
_cod_database_code 8105784
_shelx_space_group_comment
;
The symmetry employed for this shelxl refinement is uniquely defined
by the following loop, which should always be used as a source of
symmetry information in preference to the above space-group names.
They are only intended as comments.
;
_shelx_estimated_absorpt_t_max 0.977
_shelx_estimated_absorpt_t_min 0.970
_olex2_refinement_description
;
1. Fixed Uiso
 At 1.2 times of:
  All C(H) groups, All C(H,H) groups
 At 1.5 times of:
  All C(H,H,H) groups
2.a Secondary CH2 refined with riding coordinates:
 C3(H3A,H3B), C22(H22A,H22B)
2.b Me refined with riding coordinates:
 C1(H1A,H1B,H1C), C20(H20A,H20B,H20C), C38(H38A,H38B,H38C)
2.c Aromatic/amide H refined with riding coordinates:
 C4(H4), C5(H5), C7(H7), C8(H8), C11(H11), C13(H13), C15(H15), C17(H17),
 C18(H18), C24(H24), C25(H25), C27(H27), C28(H28), C30(H30), C32(H32), C34(H34),
  C36(H36), C37(H37)
2.d Idealised Me refined as rotating group:
 C19(H19A,H19B,H19C)
;
_olex2_submission_special_instructions 'No special instructions were received'

loop_
_space_group_symop_operation_xyz
'x, y, z'
'-x, y, -z+1/2'
'x+1/2, y+1/2, z'
'-x+1/2, y+1/2, -z+1/2'
'-x, -y, -z'
'x, -y, z-1/2'
'-x+1/2, -y+1/2, -z'
'x+1/2, -y+1/2, z-1/2'

loop_
_atom_site_label
_atom_site_type_symbol
_atom_site_fract_x
_atom_site_fract_y
_atom_site_fract_z
_atom_site_U_iso_or_equiv
_atom_site_adp_type
_atom_site_occupancy
_atom_site_site_symmetry_order
_atom_site_calc_flag
_atom_site_refinement_flags_posn
_atom_site_refinement_flags_adp
_atom_site_refinement_flags_occupancy
_atom_site_disorder_assembly
_atom_site_disorder_group
N1 N 0.4448(2) 0.33592(19) 0.07507(8) 0.0540(8) Uani 1 1 d . . . . .
N2 N 0.4320(2) 0.49946(19) 0.05008(8) 0.0477(7) Uani 1 1 d . . . . .
N3 N 0.4535(2) 0.59353(19) 0.05963(9) 0.0577(8) Uani 1 1 d . . . . .
N4 N 0.5978(3) 0.3698(2) 0.19686(10) 0.0705(10) Uani 1 1 d . . . . .
N5 N 0.6424(3) 0.4561(3) 0.19987(10) 0.0793(11) Uani 1 1 d . . . . .
N6 N 0.2956(2) 0.9128(2) -0.05457(8) 0.0508(8) Uani 1 1 d . . . . .
N7 N 0.3419(2) 0.75185(19) -0.03390(8) 0.0464(7) Uani 1 1 d . . . . .
N8 N 0.3411(2) 0.65683(19) -0.04654(9) 0.0564(8) Uani 1 1 d . . . . .
N9 N 0.1694(2) 0.8709(2) -0.18054(9) 0.0615(9) Uani 1 1 d . . . . .
N10 N 0.1606(3) 0.7764(3) -0.19187(10) 0.0801(11) Uani 1 1 d . . . . .
O1 O 0.3551(2) 0.25476(19) -0.17647(9) 0.0911(10) Uani 1 1 d . . . . .
O2 O 0.2999(2) 0.1092(2) -0.18532(10) 0.1183(13) Uani 1 1 d . . . . .
O3 O 0.4355(2) 0.9967(2) 0.20028(9) 0.0909(10) Uani 1 1 d . . . . .
O4 O 0.4341(3) 1.1540(2) 0.18884(10) 0.1155(13) Uani 1 1 d . . . . .
C1 C 0.4196(4) 0.2380(3) -0.20765(12) 0.0937(15) Uani 1 1 d . . . . .
H1A H 0.458514 0.294421 -0.209852 0.141 Uiso 1 1 calc R . . . .
H1B H 0.455583 0.180909 -0.201161 0.141 Uiso 1 1 calc R . . . .
H1C H 0.387713 0.227458 -0.232677 0.141 Uiso 1 1 calc R . . . .
C2 C 0.2965(3) 0.1854(3) -0.16921(11) 0.0627(11) Uani 1 1 d . . . . .
C3 C 0.2288(3) 0.2127(3) -0.13873(11) 0.0722(12) Uani 1 1 d . . . . .
H3A H 0.194272 0.154369 -0.131971 0.087 Uiso 1 1 calc R . . . .
H3B H 0.186841 0.260213 -0.150454 0.087 Uiso 1 1 calc R . . . .
C4 C 0.2538(3) 0.3514(3) -0.08944(11) 0.0620(11) Uani 1 1 d . . . . .
H4 H 0.219008 0.391893 -0.106213 0.074 Uiso 1 1 calc R . . . .
C5 C 0.2880(3) 0.3885(3) -0.05413(10) 0.0544(10) Uani 1 1 d . . . . .
H5 H 0.275311 0.453487 -0.047345 0.065 Uiso 1 1 calc R . . . .
C6 C 0.3408(2) 0.3323(2) -0.02836(10) 0.0467(9) Uani 1 1 d . . . . .
C7 C 0.3581(3) 0.2361(2) -0.03995(11) 0.0590(11) Uani 1 1 d . . . . .
H7 H 0.394225 0.195901 -0.023605 0.071 Uiso 1 1 calc R . . . .
C8 C 0.3225(3) 0.1995(3) -0.07522(12) 0.0624(11) Uani 1 1 d . . . . .
H8 H 0.334659 0.134469 -0.082114 0.075 Uiso 1 1 calc R . . . .
C9 C 0.2696(3) 0.2557(3) -0.10066(11) 0.0588(10) Uani 1 1 d . . . . .
C10 C 0.3797(2) 0.3717(2) 0.00931(10) 0.0458(9) Uani 1 1 d . . . . .
C11 C 0.4057(3) 0.3091(2) 0.04137(11) 0.0545(10) Uani 1 1 d . . . . .
H11 H 0.393665 0.242265 0.038129 0.065 Uiso 1 1 calc R . . . .
C12 C 0.4610(2) 0.4338(2) 0.07932(10) 0.0472(9) Uani 1 1 d . . . . .
C13 C 0.3939(2) 0.4699(2) 0.01528(10) 0.0492(9) Uani 1 1 d . . . . .
H13 H 0.377412 0.515487 -0.004379 0.059 Uiso 1 1 calc R . . . .
C14 C 0.5023(3) 0.4887(2) 0.10931(10) 0.0496(9) Uani 1 1 d . . . . .
C15 C 0.4954(3) 0.5849(3) 0.09525(11) 0.0580(10) Uani 1 1 d . . . . .
H15 H 0.518187 0.638748 0.109504 0.070 Uiso 1 1 calc R . . . .
C16 C 0.5484(3) 0.4546(2) 0.14540(10) 0.0511(10) Uani 1 1 d . . . . .
C17 C 0.6112(3) 0.5069(3) 0.16860(12) 0.0690(12) Uani 1 1 d . . . . .
H17 H 0.629381 0.570881 0.162814 0.083 Uiso 1 1 calc R . . . .
C18 C 0.5420(3) 0.3664(3) 0.16494(11) 0.0634(11) Uani 1 1 d . . . . .
H18 H 0.505344 0.313518 0.157298 0.076 Uiso 1 1 calc R . . . .
C19 C 0.6156(3) 0.2942(3) 0.22660(13) 0.1009(16) Uani 1 1 d . . . . .
H19A H 0.675378 0.267850 0.223102 0.151 Uiso 1 1 calc GR . . . .
H19B H 0.571614 0.242411 0.223511 0.151 Uiso 1 1 calc GR . . . .
H19C H 0.611687 0.322238 0.252904 0.151 Uiso 1 1 calc GR . . . .
C20 C 0.3631(4) 1.0087(4) 0.22840(13) 0.1073(17) Uani 1 1 d . . . . .
H20A H 0.348270 0.945836 0.239719 0.161 Uiso 1 1 calc R . . . .
H20B H 0.382466 1.052841 0.249391 0.161 Uiso 1 1 calc R . . . .
H20C H 0.310598 1.035414 0.214763 0.161 Uiso 1 1 calc R . . . .
C21 C 0.4636(3) 1.0756(3) 0.18227(11) 0.0623(11) Uani 1 1 d . . . . .
C22 C 0.5347(3) 1.0535(3) 0.15253(11) 0.0659(11) Uani 1 1 d . . . . .
H22A H 0.578933 1.008646 0.164450 0.079 Uiso 1 1 calc R . . . .
H22B H 0.565968 1.113958 0.145779 0.079 Uiso 1 1 calc R . . . .
C23 C 0.4953(2) 1.0082(3) 0.11504(10) 0.0520(9) Uani 1 1 d . . . . .
C24 C 0.4702(3) 0.9106(3) 0.11350(11) 0.0638(11) Uani 1 1 d . . . . .
H24 H 0.479215 0.871053 0.136011 0.077 Uiso 1 1 calc R . . . .
C25 C 0.4320(3) 0.8704(3) 0.07934(11) 0.0584(10) Uani 1 1 d . . . . .
H25 H 0.415718 0.804199 0.079273 0.070 Uiso 1 1 calc R . . . .
C26 C 0.4172(2) 0.9257(2) 0.04505(9) 0.0436(9) Uani 1 1 d . . . . .
C27 C 0.4431(3) 1.0232(2) 0.04711(10) 0.0544(10) Uani 1 1 d . . . . .
H27 H 0.435091 1.062604 0.024514 0.065 Uiso 1 1 calc R . . . .
C28 C 0.4806(3) 1.0644(3) 0.08146(11) 0.0557(10) Uani 1 1 d . . . . .
H28 H 0.495864 1.130956 0.081807 0.067 Uiso 1 1 calc R . . . .
C29 C 0.3760(2) 0.8832(2) 0.00844(10) 0.0461(9) Uani 1 1 d . . . . .
C30 C 0.3796(2) 0.7852(3) 0.00067(10) 0.0484(9) Uani 1 1 d . . . . .
H30 H 0.407425 0.742056 0.018768 0.058 Uiso 1 1 calc R . . . .
C31 C 0.3016(2) 0.8146(2) -0.06197(10) 0.0466(9) Uani 1 1 d . . . . .
C32 C 0.3310(3) 0.9432(2) -0.02032(11) 0.0539(10) Uani 1 1 d . . . . .
H32 H 0.326150 1.010060 -0.014511 0.065 Uiso 1 1 calc R . . . .
C33 C 0.2757(3) 0.7570(2) -0.09425(10) 0.0496(9) Uani 1 1 d . . . . .
C34 C 0.3015(3) 0.6628(3) -0.08238(11) 0.0565(10) Uani 1 1 d . . . . .
H34 H 0.291636 0.607787 -0.098511 0.068 Uiso 1 1 calc R . . . .
C35 C 0.2310(3) 0.7866(2) -0.13113(10) 0.0513(10) Uani 1 1 d . . . . .
C36 C 0.1983(3) 0.7259(3) -0.16186(12) 0.0765(13) Uani 1 1 d . . . . .
H36 H 0.202460 0.657515 -0.161379 0.092 Uiso 1 1 calc R . . . .
C37 C 0.2105(3) 0.8789(3) -0.14483(11) 0.0578(10) Uani 1 1 d . . . . .
H37 H 0.223193 0.937629 -0.131429 0.069 Uiso 1 1 calc R . . . .
C38 C 0.1357(3) 0.9486(3) -0.20657(11) 0.0803(13) Uani 1 1 d . . . . .
H38A H 0.109252 0.920100 -0.230447 0.120 Uiso 1 1 calc R . . . .
H38B H 0.090474 0.985990 -0.192959 0.120 Uiso 1 1 calc R . . . .
H38C H 0.184868 0.991132 -0.213594 0.120 Uiso 1 1 calc R . . . .

loop_
_atom_site_aniso_label
_atom_site_aniso_U_11
_atom_site_aniso_U_22
_atom_site_aniso_U_33
_atom_site_aniso_U_23
_atom_site_aniso_U_13
_atom_site_aniso_U_12
N1 0.069(2) 0.0425(17) 0.050(2) 0.0035(14) -0.0042(17) -0.0059(15)
N2 0.053(2) 0.0430(17) 0.0467(19) 0.0025(15) -0.0019(15) 0.0004(15)
N3 0.076(2) 0.0375(17) 0.059(2) -0.0018(15) -0.0050(18) -0.0014(16)
N4 0.083(3) 0.074(2) 0.055(2) 0.0116(18) -0.008(2) -0.009(2)
N5 0.103(3) 0.070(2) 0.065(2) -0.0018(19) -0.013(2) -0.019(2)
N6 0.058(2) 0.0491(18) 0.0447(18) 0.0004(14) -0.0044(16) 0.0058(15)
N7 0.053(2) 0.0441(17) 0.0419(17) 0.0022(14) -0.0022(15) 0.0037(14)
N8 0.070(2) 0.0466(18) 0.052(2) -0.0080(15) -0.0041(17) 0.0023(15)
N9 0.071(2) 0.064(2) 0.050(2) 0.0041(17) -0.0040(18) -0.0006(18)
N10 0.112(3) 0.073(2) 0.054(2) -0.0033(19) -0.013(2) -0.012(2)
O1 0.117(3) 0.0674(18) 0.091(2) -0.0173(16) 0.032(2) -0.0222(19)
O2 0.128(3) 0.084(2) 0.145(3) -0.048(2) 0.036(2) -0.028(2)
O3 0.111(3) 0.076(2) 0.086(2) 0.0066(17) 0.025(2) -0.0087(18)
O4 0.153(4) 0.066(2) 0.130(3) -0.0001(19) 0.047(3) 0.010(2)
C1 0.103(4) 0.118(4) 0.062(3) 0.008(3) 0.024(3) -0.012(3)
C2 0.077(3) 0.063(3) 0.048(2) -0.008(2) -0.010(2) -0.015(2)
C3 0.072(3) 0.082(3) 0.062(3) -0.014(2) -0.003(2) -0.007(2)
C4 0.060(3) 0.073(3) 0.053(2) 0.007(2) -0.001(2) 0.003(2)
C5 0.065(3) 0.052(2) 0.046(2) -0.0058(18) 0.001(2) 0.002(2)
C6 0.052(2) 0.048(2) 0.041(2) 0.0060(17) 0.0029(18) -0.0009(18)
C7 0.078(3) 0.051(2) 0.048(2) -0.0009(18) -0.005(2) 0.004(2)
C8 0.070(3) 0.052(2) 0.065(3) -0.005(2) 0.005(2) 0.002(2)
C9 0.060(3) 0.062(3) 0.054(2) -0.007(2) 0.005(2) -0.008(2)
C10 0.047(2) 0.046(2) 0.045(2) 0.0079(17) 0.0012(17) 0.0015(17)
C11 0.070(3) 0.041(2) 0.053(2) -0.0011(18) 0.003(2) -0.0034(19)
C12 0.050(3) 0.045(2) 0.047(2) 0.0037(18) 0.0029(18) -0.0024(18)
C13 0.054(3) 0.051(2) 0.043(2) 0.0080(18) 0.0032(19) 0.0035(18)
C14 0.057(3) 0.043(2) 0.049(2) 0.0001(18) 0.003(2) 0.0000(18)
C15 0.067(3) 0.053(2) 0.055(3) -0.0055(19) -0.002(2) -0.007(2)
C16 0.059(3) 0.048(2) 0.046(2) -0.0024(18) 0.005(2) -0.0048(19)
C17 0.090(3) 0.052(2) 0.064(3) -0.003(2) -0.008(3) -0.017(2)
C18 0.077(3) 0.058(2) 0.054(3) 0.002(2) -0.013(2) -0.007(2)
C19 0.109(4) 0.107(4) 0.085(3) 0.046(3) -0.021(3) -0.008(3)
C20 0.125(5) 0.133(4) 0.065(3) 0.003(3) 0.023(3) -0.034(4)
C21 0.077(3) 0.055(3) 0.054(3) -0.006(2) -0.009(2) -0.007(2)
C22 0.069(3) 0.074(3) 0.055(2) -0.004(2) -0.009(2) -0.005(2)
C23 0.045(2) 0.061(2) 0.050(2) -0.0043(19) -0.0023(19) 0.0010(19)
C24 0.079(3) 0.060(3) 0.051(2) 0.012(2) -0.020(2) 0.002(2)
C25 0.070(3) 0.052(2) 0.053(2) -0.0017(19) -0.006(2) -0.003(2)
C26 0.047(2) 0.048(2) 0.036(2) 0.0035(17) -0.0010(17) 0.0066(17)
C27 0.068(3) 0.048(2) 0.047(2) 0.0076(18) -0.001(2) 0.0031(19)
C28 0.063(3) 0.049(2) 0.055(2) -0.0027(19) -0.003(2) -0.0034(19)
C29 0.049(2) 0.046(2) 0.043(2) 0.0035(17) 0.0022(18) 0.0050(18)
C30 0.049(3) 0.056(2) 0.040(2) 0.0051(17) -0.0001(19) 0.0013(18)
C31 0.048(2) 0.050(2) 0.041(2) 0.0029(18) -0.0044(18) 0.0010(19)
C32 0.063(3) 0.046(2) 0.053(2) 0.0026(19) 0.001(2) 0.0081(19)
C33 0.057(3) 0.052(2) 0.040(2) 0.0053(18) -0.0008(19) -0.0005(19)
C34 0.063(3) 0.059(2) 0.047(2) -0.0053(19) -0.001(2) -0.001(2)
C35 0.061(3) 0.047(2) 0.046(2) -0.0005(18) 0.001(2) -0.0055(19)
C36 0.120(4) 0.057(2) 0.052(3) -0.001(2) -0.016(3) -0.003(3)
C37 0.067(3) 0.061(2) 0.045(2) -0.0028(19) -0.009(2) -0.012(2)
C38 0.096(4) 0.082(3) 0.061(3) 0.016(2) -0.021(3) -0.001(3)

loop_
_atom_type_symbol
_atom_type_description
_atom_type_scat_dispersion_real
_atom_type_scat_dispersion_imag
_atom_type_scat_source
C C 0.0033 0.0016 'International Tables Vol C Tables 4.2.6.8 and 6.1.1.4'
H H 0.0000 0.0000 'International Tables Vol C Tables 4.2.6.8 and 6.1.1.4'
N N 0.0061 0.0033 'International Tables Vol C Tables 4.2.6.8 and 6.1.1.4'
O O 0.0106 0.0060 'International Tables Vol C Tables 4.2.6.8 and 6.1.1.4'

loop_
_geom_angle_atom_site_label_1
_geom_angle_atom_site_label_2
_geom_angle_atom_site_label_3
_geom_angle
_geom_angle_site_symmetry_1
_geom_angle_site_symmetry_3
C11 N1 C12 115.9(3) . .
N3 N2 C12 112.1(3) . .
C13 N2 N3 125.3(3) . .
C13 N2 C12 122.4(3) . .
C15 N3 N2 103.2(3) . .
N5 N4 C19 119.0(4) . .
C18 N4 N5 112.4(3) . .
C18 N4 C19 128.6(4) . .
C17 N5 N4 103.5(3) . .
C32 N6 C31 116.2(3) . .
N8 N7 C31 111.8(3) . .
C30 N7 N8 125.9(3) . .
C30 N7 C31 122.2(3) . .
C34 N8 N7 102.9(3) . .
N10 N9 C38 119.8(3) . .
C37 N9 N10 111.7(3) . .
C37 N9 C38 128.5(3) . .
C36 N10 N9 104.1(3) . .
C2 O1 C1 118.1(3) . .
C21 O3 C20 117.0(3) . .
O1 C1 H1A 109.5 . .
O1 C1 H1B 109.5 . .
O1 C1 H1C 109.5 . .
H1A C1 H1B 109.5 . .
H1A C1 H1C 109.5 . .
H1B C1 H1C 109.5 . .
O1 C2 C3 113.9(4) . .
O2 C2 O1 121.2(4) . .
O2 C2 C3 124.9(4) . .
C2 C3 H3A 108.7 . .
C2 C3 H3B 108.7 . .
C2 C3 C9 114.3(3) . .
H3A C3 H3B 107.6 . .
C9 C3 H3A 108.7 . .
C9 C3 H3B 108.7 . .
C5 C4 H4 119.3 . .
C5 C4 C9 121.5(4) . .
C9 C4 H4 119.3 . .
C4 C5 H5 119.1 . .
C4 C5 C6 121.8(3) . .
C6 C5 H5 119.1 . .
C5 C6 C7 116.9(3) . .
C5 C6 C10 122.4(3) . .
C7 C6 C10 120.7(3) . .
C6 C7 H7 119.6 . .
C8 C7 C6 120.8(4) . .
C8 C7 H7 119.6 . .
C7 C8 H8 119.0 . .
C7 C8 C9 122.1(3) . .
C9 C8 H8 119.0 . .
C4 C9 C3 121.9(4) . .
C4 C9 C8 117.1(4) . .
C8 C9 C3 121.0(4) . .
C11 C10 C6 121.5(3) . .
C13 C10 C6 122.4(3) . .
C13 C10 C11 116.1(3) . .
N1 C11 C10 126.4(3) . .
N1 C11 H11 116.8 . .
C10 C11 H11 116.8 . .
N1 C12 N2 120.4(3) . .
N1 C12 C14 132.8(3) . .
C14 C12 N2 106.8(3) . .
N2 C13 C10 118.6(3) . .
N2 C13 H13 120.7 . .
C10 C13 H13 120.7 . .
C12 C14 C15 103.6(3) . .
C12 C14 C16 128.6(3) . .
C15 C14 C16 127.6(3) . .
N3 C15 C14 114.4(3) . .
N3 C15 H15 122.8 . .
C14 C15 H15 122.8 . .
C17 C16 C14 126.6(3) . .
C18 C16 C14 129.8(4) . .
C18 C16 C17 103.5(3) . .
N5 C17 C16 112.9(3) . .
N5 C17 H17 123.5 . .
C16 C17 H17 123.5 . .
N4 C18 C16 107.6(3) . .
N4 C18 H18 126.2 . .
C16 C18 H18 126.2 . .
N4 C19 H19A 109.5 . .
N4 C19 H19B 109.5 . .
N4 C19 H19C 109.5 . .
H19A C19 H19B 109.5 . .
H19A C19 H19C 109.5 . .
H19B C19 H19C 109.5 . .
O3 C20 H20A 109.5 . .
O3 C20 H20B 109.5 . .
O3 C20 H20C 109.5 . .
H20A C20 H20B 109.5 . .
H20A C20 H20C 109.5 . .
H20B C20 H20C 109.5 . .
O3 C21 C22 112.2(4) . .
O4 C21 O3 122.5(4) . .
O4 C21 C22 125.3(4) . .
C21 C22 H22A 109.2 . .
C21 C22 H22B 109.2 . .
C21 C22 C23 112.0(3) . .
H22A C22 H22B 107.9 . .
C23 C22 H22A 109.2 . .
C23 C22 H22B 109.2 . .
C24 C23 C22 121.6(3) . .
C28 C23 C22 120.4(3) . .
C28 C23 C24 117.9(3) . .
C23 C24 H24 119.4 . .
C25 C24 C23 121.2(3) . .
C25 C24 H24 119.4 . .
C24 C25 H25 119.1 . .
C24 C25 C26 121.8(3) . .
C26 C25 H25 119.1 . .
C25 C26 C29 122.1(3) . .
C27 C26 C25 116.2(3) . .
C27 C26 C29 121.7(3) . .
C26 C27 H27 118.8 . .
C26 C27 C28 122.4(3) . .
C28 C27 H27 118.8 . .
C23 C28 C27 120.5(3) . .
C23 C28 H28 119.8 . .
C27 C28 H28 119.8 . .
C30 C29 C26 121.7(3) . .
C30 C29 C32 117.1(3) . .
C32 C29 C26 121.2(3) . .
N7 C30 C29 118.4(3) . .
N7 C30 H30 120.8 . .
C29 C30 H30 120.8 . .
N6 C31 N7 120.5(3) . .
N6 C31 C33 132.9(3) . .
C33 C31 N7 106.6(3) . .
N6 C32 C29 125.6(3) . .
N6 C32 H32 117.2 . .
C29 C32 H32 117.2 . .
C31 C33 C34 103.3(3) . .
C31 C33 C35 128.6(3) . .
C34 C33 C35 128.1(3) . .
N8 C34 C33 115.3(3) . .
N8 C34 H34 122.4 . .
C33 C34 H34 122.4 . .
C36 C35 C33 127.5(3) . .
C37 C35 C33 129.4(3) . .
C37 C35 C36 103.0(3) . .
N10 C36 C35 112.6(4) . .
N10 C36 H36 123.7 . .
C35 C36 H36 123.7 . .
N9 C37 C35 108.5(3) . .
N9 C37 H37 125.7 . .
C35 C37 H37 125.7 . .
N9 C38 H38A 109.5 . .
N9 C38 H38B 109.5 . .
N9 C38 H38C 109.5 . .
H38A C38 H38B 109.5 . .
H38A C38 H38C 109.5 . .
H38B C38 H38C 109.5 . .

loop_
_geom_bond_atom_site_label_1
_geom_bond_atom_site_label_2
_geom_bond_distance
_geom_bond_site_symmetry_2
N1 C11 1.304(4) .
N1 C12 1.356(4) .
N2 N3 1.351(3) .
N2 C12 1.382(4) .
N2 C13 1.340(4) .
N3 C15 1.333(4) .
N4 N5 1.345(4) .
N4 C18 1.331(5) .
N4 C19 1.447(4) .
N5 C17 1.324(4) .
N6 C31 1.357(4) .
N6 C32 1.313(4) .
N7 N8 1.356(3) .
N7 C30 1.348(4) .
N7 C31 1.389(4) .
N8 C34 1.321(4) .
N9 N10 1.342(4) .
N9 C37 1.329(4) .
N9 C38 1.447(4) .
N10 C36 1.325(5) .
O1 C1 1.444(5) .
O1 C2 1.303(4) .
O2 C2 1.167(4) .
O3 C20 1.446(5) .
O3 C21 1.301(4) .
O4 C21 1.171(4) .
C1 H1A 0.9600 .
C1 H1B 0.9600 .
C1 H1C 0.9600 .
C2 C3 1.487(5) .
C3 H3A 0.9700 .
C3 H3B 0.9700 .
C3 C9 1.511(5) .
C4 H4 0.9300 .
C4 C5 1.367(5) .
C4 C9 1.372(5) .
C5 H5 0.9300 .
C5 C6 1.377(4) .
C6 C7 1.386(4) .
C6 C10 1.471(5) .
C7 H7 0.9300 .
C7 C8 1.371(5) .
C8 H8 0.9300 .
C8 C9 1.371(5) .
C10 C11 1.412(4) .
C10 C13 1.362(4) .
C11 H11 0.9300 .
C12 C14 1.378(4) .
C13 H13 0.9300 .
C14 C15 1.390(4) .
C14 C16 1.446(5) .
C15 H15 0.9300 .
C16 C17 1.387(5) .
C16 C18 1.368(4) .
C17 H17 0.9300 .
C18 H18 0.9300 .
C19 H19A 0.9600 .
C19 H19B 0.9600 .
C19 H19C 0.9600 .
C20 H20A 0.9600 .
C20 H20B 0.9600 .
C20 H20C 0.9600 .
C21 C22 1.490(5) .
C22 H22A 0.9700 .
C22 H22B 0.9700 .
C22 C23 1.499(5) .
C23 C24 1.376(5) .
C23 C28 1.369(4) .
C24 H24 0.9300 .
C24 C25 1.373(4) .
C25 H25 0.9300 .
C25 C26 1.381(4) .
C26 C27 1.378(4) .
C26 C29 1.469(4) .
C27 H27 0.9300 .
C27 C28 1.380(4) .
C28 H28 0.9300 .
C29 C30 1.356(4) .
C29 C32 1.412(4) .
C30 H30 0.9300 .
C31 C33 1.378(4) .
C32 H32 0.9300 .
C33 C34 1.388(4) .
C33 C35 1.440(5) .
C34 H34 0.9300 .
C35 C36 1.393(5) .
C35 C37 1.366(4) .
C36 H36 0.9300 .
C37 H37 0.9300 .
C38 H38A 0.9600 .
C38 H38B 0.9600 .
C38 H38C 0.9600 .
